data_4132077
loop_
_publ_author_name
'Harper, Matthew J.'
'Arthur, Christopher J.'
'Crosby, John'
'Emmett, Edward J.'
'Falconer, Rosalyn L.'
'Fensham-Smith, Andrew J'
'Gates, Paul J.'
'Leman, Thomas'
'McGrady, John E.'
'Bower, John F.'
'Russell, Christopher A.'

_publ_section_title
;
 Oxidative Addition, Transmetalation, and Reductive Elimination at a
 2,2'-Bipyridyl-Ligated Gold Center.
;
_journal_issue 12
_journal_name_full 'Journal of the American Chemical Society'
_journal_page_first 4440
_journal_page_last 4445
_journal_paper_doi 10.1021/jacs.8b01411
_journal_volume 140
_journal_year 2018
_chemical_formula_moiety 'C17 H13 Au F2 I N2 O, C2 F6 N O4 S2'
_chemical_formula_sum 'C19 H13 Au F8 I N3 O5 S2'
_chemical_formula_weight 903.31
_space_group_crystal_system triclinic
_space_group_IT_number 2
_space_group_name_Hall '-P 1'
_space_group_name_H-M_alt 'P -1'
_atom_sites_solution_hydrogens geom
_atom_sites_solution_primary direct
_audit_creation_date 2017-06-05
_audit_creation_method
;
Olex2 1.2
(compiled 2017.03.02 svn.r3394 for OlexSys, GUI svn.r5324)
;
_cell_angle_alpha 102.8432(18)
_cell_angle_beta 96.108(2)
_cell_angle_gamma 91.9896(19)
_cell_formula_units_Z 2
_cell_length_a 8.1277(3)
_cell_length_b 12.1214(4)
_cell_length_c 12.9584(4)
_cell_measurement_reflns_used 9948
_cell_measurement_temperature 100(2)
_cell_measurement_theta_max 27.63
_cell_measurement_theta_min 2.63
_cell_volume 1235.40(7)
_computing_cell_refinement 'SAINT v8.37A (Bruker, 2015)'
_computing_data_reduction 'SAINT v8.37A (Bruker, 2015)'
_computing_molecular_graphics 'Olex2 (Dolomanov et al., 2009)'
_computing_publication_material 'Olex2 (Dolomanov et al., 2009)'
_computing_structure_refinement 'ShelXL (Sheldrick, 2015)'
_computing_structure_solution 'ShelXS (Sheldrick, 2008)'
_diffrn_ambient_temperature 100.01
_diffrn_measured_fraction_theta_full 1.000
_diffrn_measured_fraction_theta_max 0.996
_diffrn_measurement_device_type 'Bruker APEX-II CCD'
_diffrn_measurement_method '\f and \w scans'
_diffrn_radiation_type MoK\a
_diffrn_radiation_wavelength 0.71073
_diffrn_reflns_av_R_equivalents 0.0399
_diffrn_reflns_av_unetI/netI 0.0363
_diffrn_reflns_Laue_measured_fraction_full 1.000
_diffrn_reflns_Laue_measured_fraction_max 0.996
_diffrn_reflns_limit_h_max 10
_diffrn_reflns_limit_h_min -10
_diffrn_reflns_limit_k_max 15
_diffrn_reflns_limit_k_min -15
_diffrn_reflns_limit_l_max 16
_diffrn_reflns_limit_l_min -16
_diffrn_reflns_number 21994
_diffrn_reflns_point_group_measured_fraction_full 1.000
_diffrn_reflns_point_group_measured_fraction_max 0.996
_diffrn_reflns_theta_full 25.242
_diffrn_reflns_theta_max 27.677
_diffrn_reflns_theta_min 1.623
_diffrn_standards_number 0
_exptl_absorpt_coefficient_mu 7.472
_exptl_absorpt_correction_T_max 0.7456
_exptl_absorpt_correction_T_min 0.4246
_exptl_absorpt_correction_type multi-scan
_exptl_absorpt_process_details
'SADABS-2014/5 (Bruker,2014/5) was used for absorption correction. wR2(int) was 0.1139 before and 0.0537 after correction. The Ratio of minimum to maximum transmission is 0.5695. The \l/2 correction factor is Not present.'
_exptl_crystal_colour 'clear yellow'
_exptl_crystal_colour_lustre clear
_exptl_crystal_colour_primary yellow
_exptl_crystal_density_diffrn 2.428
_exptl_crystal_description plate
_exptl_crystal_F_000 848
_exptl_crystal_size_max 0.644
_exptl_crystal_size_mid 0.318
_exptl_crystal_size_min 0.128
_refine_diff_density_max 1.212
_refine_diff_density_min -1.161
_refine_diff_density_rms 0.133
_refine_ls_extinction_method none
_refine_ls_goodness_of_fit_ref 1.041
_refine_ls_hydrogen_treatment constr
_refine_ls_matrix_type full
_refine_ls_number_parameters 353
_refine_ls_number_reflns 5747
_refine_ls_number_restraints 0
_refine_ls_restrained_S_all 1.041
_refine_ls_R_factor_all 0.0246
_refine_ls_R_factor_gt 0.0222
_refine_ls_shift/su_max 0.003
_refine_ls_shift/su_mean 0.000
_refine_ls_structure_factor_coef Fsqd
_refine_ls_weighting_details 'w=1/[\s^2^(Fo^2^)+(0.0278P)^2^+0.3570P] where P=(Fo^2^+2Fc^2^)/3'
_refine_ls_weighting_scheme calc
_refine_ls_wR_factor_gt 0.0559
_refine_ls_wR_factor_ref 0.0570
_reflns_Friedel_coverage 0.000
_reflns_number_gt 5419
_reflns_number_total 5747
_reflns_threshold_expression 'I > 2\s(I)'
_cod_data_source_file ja8b01411_si_006.cif
_cod_data_source_block test1
_cod_database_code 4132077
_shelxl_version_number 2013-4
_shelx_space_group_comment
;
The symmetry employed for this shelxl refinement is uniquely defined
by the following loop, which should always be used as a source of
symmetry information in preference to the above space-group names.
They are only intended as comments.
;
_olex2_refinement_description
;
1. Fixed Uiso
 At 1.2 times of:
  All C(H) groups
 At 1.5 times of:
  All C(H,H,H) groups
2.a Aromatic/amide H refined with riding coordinates:
 C1(H1), C3(H3), C4(H4), C7(H7), C8(H8), C10(H10), C13(H13), C14(H14),
 C15(H15), C16(H16)
2.b Idealised Me refined as rotating group:
 C17(H17A,H17B,H17C)
;
_olex2_submission_special_instructions 'No special instructions were received'

loop_
_space_group_symop_operation_xyz
'x, y, z'
'-x, -y, -z'

loop_
_atom_site_label
_atom_site_type_symbol
_atom_site_fract_x
_atom_site_fract_y
_atom_site_fract_z
_atom_site_U_iso_or_equiv
_atom_site_adp_type
_atom_site_occupancy
_atom_site_site_symmetry_order
_atom_site_calc_flag
_atom_site_refinement_flags_posn
Au1 Au 0.25589(2) 0.03961(2) 0.63841(2) 0.01342(5) Uani 1 1 d .
N1 N 0.2101(3) 0.2066(2) 0.6238(2) 0.0144(5) Uani 1 1 d .
I1 I 0.22813(3) -0.06058(2) 0.44286(2) 0.02097(6) Uani 1 1 d .
C1 C 0.1699(4) 0.2368(3) 0.5311(3) 0.0187(7) Uani 1 1 d .
H1 H 0.1596 0.1816 0.4657 0.022 Uiso 1 1 calc R
F1 F 0.1037(3) 0.37549(18) 0.43726(18) 0.0317(5) Uani 1 1 d .
O1 O 0.0331(3) -0.1128(2) 0.71621(19) 0.0215(5) Uani 1 1 d .
N2 N 0.2801(3) 0.1277(2) 0.7979(2) 0.0143(5) Uani 1 1 d .
F2 F 0.3790(3) 0.0942(2) 1.06173(16) 0.0330(5) Uani 1 1 d .
C2 C 0.1441(4) 0.3481(3) 0.5317(3) 0.0221(7) Uani 1 1 d .
C3 C 0.1551(4) 0.4297(3) 0.6247(3) 0.0237(7) Uani 1 1 d .
H3 H 0.1361 0.5065 0.6243 0.028 Uiso 1 1 calc R
C4 C 0.1946(4) 0.3963(3) 0.7183(3) 0.0205(7) Uani 1 1 d .
H4 H 0.2025 0.4503 0.7845 0.025 Uiso 1 1 calc R
C5 C 0.2230(4) 0.2837(3) 0.7164(3) 0.0157(6) Uani 1 1 d .
C6 C 0.2635(4) 0.2398(3) 0.8129(3) 0.0168(6) Uani 1 1 d .
C7 C 0.2857(4) 0.3076(3) 0.9152(3) 0.0222(7) Uani 1 1 d .
H7 H 0.2743 0.3869 0.9258 0.027 Uiso 1 1 calc R
C8 C 0.3245(4) 0.2601(3) 1.0021(3) 0.0252(8) Uani 1 1 d .
H8 H 0.3394 0.3051 1.0728 0.030 Uiso 1 1 calc R
C9 C 0.3403(4) 0.1458(3) 0.9813(3) 0.0222(7) Uani 1 1 d .
C10 C 0.3185(4) 0.0801(3) 0.8797(3) 0.0177(6) Uani 1 1 d .
H10 H 0.3308 0.0007 0.8676 0.021 Uiso 1 1 calc R
C11 C 0.3026(4) -0.1134(3) 0.6686(2) 0.0166(6) Uani 1 1 d .
C12 C 0.1793(4) -0.1655(3) 0.7107(2) 0.0163(6) Uani 1 1 d .
C13 C 0.2108(4) -0.2646(3) 0.7449(3) 0.0199(7) Uani 1 1 d .
H13 H 0.1276 -0.3012 0.7738 0.024 Uiso 1 1 calc R
C14 C 0.3650(4) -0.3092(3) 0.7362(3) 0.0228(7) Uani 1 1 d .
H14 H 0.3878 -0.3758 0.7610 0.027 Uiso 1 1 calc R
C15 C 0.4845(4) -0.2588(3) 0.6926(3) 0.0235(7) Uani 1 1 d .
H15 H 0.5888 -0.2912 0.6858 0.028 Uiso 1 1 calc R
C16 C 0.4530(4) -0.1600(3) 0.6583(3) 0.0201(7) Uani 1 1 d .
H16 H 0.5356 -0.1248 0.6277 0.024 Uiso 1 1 calc R
C17 C -0.0772(5) -0.1411(4) 0.7861(3) 0.0322(9) Uani 1 1 d .
H17A H -0.1238 -0.2190 0.7581 0.048 Uiso 1 1 calc GR
H17B H -0.1670 -0.0890 0.7914 0.048 Uiso 1 1 calc GR
H17C H -0.0165 -0.1348 0.8569 0.048 Uiso 1 1 calc GR
S1 S -0.26859(11) 0.45665(7) 0.77372(7) 0.02190(18) Uani 1 1 d .
S2 S -0.21776(10) 0.24981(8) 0.82939(6) 0.01847(17) Uani 1 1 d .
O2 O -0.1650(4) 0.5551(2) 0.7778(2) 0.0352(7) Uani 1 1 d .
F3 F -0.4250(3) 0.48892(19) 0.59918(18) 0.0352(5) Uani 1 1 d .
O3 O -0.4171(3) 0.4700(2) 0.8246(2) 0.0295(6) Uani 1 1 d .
N3 N -0.1538(3) 0.3619(3) 0.8000(2) 0.0204(6) Uani 1 1 d .
F4 F -0.2196(3) 0.3831(2) 0.57288(16) 0.0292(5) Uani 1 1 d .
O4 O -0.3875(3) 0.2138(2) 0.79451(19) 0.0242(5) Uani 1 1 d .
O5 O -0.0954(3) 0.1687(2) 0.8099(2) 0.0262(6) Uani 1 1 d .
F5 F -0.4456(2) 0.31552(18) 0.61262(16) 0.0250(4) Uani 1 1 d .
F6 F -0.3029(3) 0.3699(2) 1.00943(17) 0.0380(6) Uani 1 1 d .
F7 F -0.0541(3) 0.3173(3) 1.02000(18) 0.0438(7) Uani 1 1 d .
F8 F -0.2576(3) 0.1950(2) 1.00693(18) 0.0433(6) Uani 1 1 d .
C18 C -0.3431(4) 0.4067(3) 0.6310(3) 0.0206(7) Uani 1 1 d .
C19 C -0.2066(5) 0.2867(4) 0.9749(3) 0.0287(8) Uani 1 1 d .

loop_
_atom_site_aniso_label
_atom_site_aniso_U_11
_atom_site_aniso_U_22
_atom_site_aniso_U_33
_atom_site_aniso_U_23
_atom_site_aniso_U_13
_atom_site_aniso_U_12
Au1 0.01690(7) 0.00922(7) 0.01436(7) 0.00299(5) 0.00203(4) 0.00119(5)
N1 0.0151(13) 0.0069(12) 0.0203(13) 0.0015(10) 0.0026(10) -0.0006(10)
I1 0.03135(13) 0.01521(11) 0.01585(10) 0.00213(8) 0.00309(8) 0.00282(9)
C1 0.0204(16) 0.0164(17) 0.0199(16) 0.0068(13) 0.0002(12) 0.0001(13)
F1 0.0424(13) 0.0210(11) 0.0332(12) 0.0158(10) -0.0093(10) 0.0026(10)
O1 0.0189(12) 0.0228(13) 0.0258(12) 0.0099(10) 0.0057(9) 0.0037(10)
N2 0.0116(12) 0.0141(13) 0.0176(13) 0.0041(11) 0.0022(10) -0.0005(10)
F2 0.0509(14) 0.0325(13) 0.0154(10) 0.0066(9) -0.0001(9) 0.0040(11)
C2 0.0163(16) 0.0215(18) 0.0305(18) 0.0123(15) -0.0025(13) 0.0023(14)
C3 0.0185(16) 0.0115(16) 0.040(2) 0.0058(15) -0.0004(14) 0.0003(13)
C4 0.0175(16) 0.0129(16) 0.0290(18) -0.0001(14) 0.0028(13) 0.0019(13)
C5 0.0115(14) 0.0125(16) 0.0235(16) 0.0043(13) 0.0036(12) -0.0005(12)
C6 0.0101(14) 0.0164(16) 0.0222(16) 0.0014(13) 0.0017(12) -0.0023(12)
C7 0.0215(17) 0.0176(17) 0.0251(17) -0.0020(14) 0.0059(13) 0.0031(14)
C8 0.0254(18) 0.028(2) 0.0189(16) -0.0022(15) 0.0027(13) 0.0006(15)
C9 0.0251(17) 0.0259(19) 0.0154(15) 0.0045(14) 0.0015(13) 0.0015(15)
C10 0.0188(16) 0.0160(16) 0.0181(15) 0.0031(13) 0.0020(12) 0.0010(13)
C11 0.0239(17) 0.0089(15) 0.0166(15) 0.0042(12) -0.0011(12) -0.0012(13)
C12 0.0205(16) 0.0129(15) 0.0138(14) 0.0004(12) -0.0009(12) 0.0026(13)
C13 0.0282(18) 0.0134(16) 0.0171(15) 0.0036(13) -0.0011(13) -0.0032(14)
C14 0.0311(19) 0.0147(17) 0.0217(16) 0.0057(14) -0.0055(14) 0.0030(14)
C15 0.0199(17) 0.0184(18) 0.0303(18) 0.0025(15) -0.0009(14) 0.0027(14)
C16 0.0208(17) 0.0147(16) 0.0242(17) 0.0032(14) 0.0033(13) -0.0009(13)
C17 0.0257(19) 0.040(2) 0.037(2) 0.0169(19) 0.0108(16) 0.0052(17)
S1 0.0269(4) 0.0171(4) 0.0199(4) 0.0013(3) 0.0003(3) 0.0029(3)
S2 0.0162(4) 0.0231(4) 0.0160(4) 0.0042(3) 0.0014(3) 0.0031(3)
O2 0.0478(17) 0.0200(14) 0.0337(15) 0.0041(12) -0.0053(13) -0.0085(13)
F3 0.0468(14) 0.0263(12) 0.0325(12) 0.0091(10) -0.0052(10) 0.0154(11)
O3 0.0328(14) 0.0302(15) 0.0265(13) 0.0044(11) 0.0082(11) 0.0145(12)
N3 0.0166(14) 0.0215(15) 0.0233(14) 0.0060(12) 0.0010(11) 0.0008(12)
F4 0.0261(11) 0.0376(13) 0.0234(10) 0.0044(10) 0.0063(8) 0.0005(10)
O4 0.0186(12) 0.0295(14) 0.0242(12) 0.0058(11) 0.0019(9) -0.0003(11)
O5 0.0235(13) 0.0260(14) 0.0296(13) 0.0061(11) 0.0041(10) 0.0087(11)
F5 0.0234(10) 0.0237(11) 0.0252(10) 0.0041(9) -0.0035(8) -0.0046(9)
F6 0.0429(14) 0.0467(15) 0.0224(11) -0.0003(11) 0.0101(10) 0.0116(12)
F7 0.0301(13) 0.073(2) 0.0235(11) 0.0058(12) -0.0050(9) -0.0022(13)
F8 0.0524(16) 0.0571(18) 0.0263(12) 0.0230(12) 0.0041(11) -0.0012(13)
C18 0.0221(17) 0.0174(17) 0.0225(16) 0.0058(14) 0.0003(13) 0.0043(14)
C19 0.0259(19) 0.042(2) 0.0174(17) 0.0047(16) 0.0008(14) 0.0024(17)

loop_
_atom_type_symbol
_atom_type_description
_atom_type_scat_dispersion_real
_atom_type_scat_dispersion_imag
_atom_type_scat_source
C C 0.0033 0.0016 'International Tables Vol C Tables 4.2.6.8 and 6.1.1.4'
H H 0.0000 0.0000 'International Tables Vol C Tables 4.2.6.8 and 6.1.1.4'
Au Au -2.0133 8.8022 'International Tables Vol C Tables 4.2.6.8 and 6.1.1.4'
F F 0.0171 0.0103 'International Tables Vol C Tables 4.2.6.8 and 6.1.1.4'
I I -0.4742 1.8119 'International Tables Vol C Tables 4.2.6.8 and 6.1.1.4'
N N 0.0061 0.0033 'International Tables Vol C Tables 4.2.6.8 and 6.1.1.4'
O O 0.0106 0.0060 'International Tables Vol C Tables 4.2.6.8 and 6.1.1.4'
S S 0.1246 0.1234 'International Tables Vol C Tables 4.2.6.8 and 6.1.1.4'

loop_
_geom_angle_atom_site_label_1
_geom_angle_atom_site_label_2
_geom_angle_atom_site_label_3
_geom_angle
N1 Au1 I1 99.75(7)
N2 Au1 N1 78.30(10)
N2 Au1 I1 177.93(7)
C11 Au1 N1 174.15(11)
C11 Au1 I1 86.10(9)
C11 Au1 N2 95.86(12)
C1 N1 Au1 124.7(2)
C5 N1 Au1 114.6(2)
C5 N1 C1 120.7(3)
N1 C1 H1 120.3
N1 C1 C2 119.4(3)
C2 C1 H1 120.3
C12 O1 C17 117.9(3)
C6 N2 Au1 114.8(2)
C10 N2 Au1 123.9(2)
C10 N2 C6 121.2(3)
C1 C2 C3 121.8(3)
F1 C2 C1 117.9(3)
F1 C2 C3 120.2(3)
C2 C3 H3 121.2
C2 C3 C4 117.5(3)
C4 C3 H3 121.2
C3 C4 H4 120.0
C3 C4 C5 119.9(3)
C5 C4 H4 120.0
N1 C5 C4 120.6(3)
N1 C5 C6 115.7(3)
C4 C5 C6 123.7(3)
N2 C6 C5 116.5(3)
N2 C6 C7 119.8(3)
C7 C6 C5 123.7(3)
C6 C7 H7 119.9
C6 C7 C8 120.3(3)
C8 C7 H7 119.9
C7 C8 H8 121.5
C9 C8 C7 117.0(3)
C9 C8 H8 121.5
F2 C9 C8 120.2(3)
F2 C9 C10 117.8(3)
C8 C9 C10 122.0(3)
N2 C10 C9 119.7(3)
N2 C10 H10 120.1
C9 C10 H10 120.1
C12 C11 Au1 116.4(2)
C16 C11 Au1 122.7(2)
C16 C11 C12 120.6(3)
O1 C12 C11 116.0(3)
O1 C12 C13 124.6(3)
C11 C12 C13 119.4(3)
C12 C13 H13 120.4
C14 C13 C12 119.3(3)
C14 C13 H13 120.4
C13 C14 H14 119.5
C15 C14 C13 121.0(3)
C15 C14 H14 119.5
C14 C15 H15 120.2
C14 C15 C16 119.7(3)
C16 C15 H15 120.2
C11 C16 C15 120.0(3)
C11 C16 H16 120.0
C15 C16 H16 120.0
O1 C17 H17A 109.5
O1 C17 H17B 109.5
O1 C17 H17C 109.5
H17A C17 H17B 109.5
H17A C17 H17C 109.5
H17B C17 H17C 109.5
O2 S1 O3 118.43(18)
O2 S1 N3 107.74(17)
O2 S1 C18 103.70(16)
O3 S1 N3 116.45(16)
O3 S1 C18 104.22(16)
N3 S1 C18 104.47(16)
N3 S2 C19 104.19(18)
O4 S2 N3 116.31(15)
O4 S2 C19 104.21(16)
O5 S2 N3 108.31(16)
O5 S2 O4 118.59(16)
O5 S2 C19 103.23(17)
S2 N3 S1 124.57(18)
F3 C18 S1 108.2(2)
F4 C18 S1 111.8(2)
F4 C18 F3 108.3(3)
F4 C18 F5 108.4(3)
F5 C18 S1 111.9(2)
F5 C18 F3 108.1(3)
F6 C19 S2 112.2(3)
F6 C19 F8 108.2(3)
F7 C19 S2 111.8(3)
F7 C19 F6 108.2(3)
F7 C19 F8 108.1(3)
F8 C19 S2 108.1(3)

loop_
_geom_bond_atom_site_label_1
_geom_bond_atom_site_label_2
_geom_bond_distance
Au1 N1 2.117(3)
Au1 I1 2.5373(2)
Au1 N2 2.091(3)
Au1 C11 2.019(3)
N1 C1 1.343(4)
N1 C5 1.338(4)
C1 H1 0.9500
C1 C2 1.371(5)
F1 C2 1.348(4)
O1 C12 1.369(4)
O1 C17 1.425(4)
N2 C6 1.343(4)
N2 C10 1.329(4)
F2 C9 1.345(4)
C2 C3 1.371(5)
C3 H3 0.9500
C3 C4 1.373(5)
C4 H4 0.9500
C4 C5 1.388(5)
C5 C6 1.475(4)
C6 C7 1.384(5)
C7 H7 0.9500
C7 C8 1.387(5)
C8 H8 0.9500
C8 C9 1.365(5)
C9 C10 1.369(5)
C10 H10 0.9500
C11 C12 1.388(5)
C11 C16 1.371(5)
C12 C13 1.392(5)
C13 H13 0.9500
C13 C14 1.388(5)
C14 H14 0.9500
C14 C15 1.365(5)
C15 H15 0.9500
C15 C16 1.390(5)
C16 H16 0.9500
C17 H17A 0.9800
C17 H17B 0.9800
C17 H17C 0.9800
S1 O2 1.424(3)
S1 O3 1.433(3)
S1 N3 1.577(3)
S1 C18 1.841(4)
S2 N3 1.576(3)
S2 O4 1.427(2)
S2 O5 1.424(3)
S2 C19 1.830(4)
F3 C18 1.333(4)
F4 C18 1.320(4)
F5 C18 1.323(4)
F6 C19 1.326(5)
F7 C19 1.316(4)
F8 C19 1.338(5)

loop_
_geom_torsion_atom_site_label_1
_geom_torsion_atom_site_label_2
_geom_torsion_atom_site_label_3
_geom_torsion_atom_site_label_4
_geom_torsion
Au1 N1 C1 C2 -179.6(2)
Au1 N1 C5 C4 -179.4(2)
Au1 N1 C5 C6 -1.1(3)
Au1 N2 C6 C5 2.9(3)
Au1 N2 C6 C7 -176.6(2)
Au1 N2 C10 C9 176.5(2)
Au1 C11 C12 O1 6.8(4)
Au1 C11 C12 C13 -172.6(2)
Au1 C11 C16 C15 172.1(3)
N1 C1 C2 F1 -179.9(3)
N1 C1 C2 C3 -1.2(5)
N1 C5 C6 N2 -1.1(4)
N1 C5 C6 C7 178.3(3)
C1 N1 C5 C4 0.2(5)
C1 N1 C5 C6 178.5(3)
C1 C2 C3 C4 0.5(5)
F1 C2 C3 C4 179.2(3)
O1 C12 C13 C14 -179.3(3)
N2 C6 C7 C8 -0.2(5)
F2 C9 C10 N2 180.0(3)
C2 C3 C4 C5 0.5(5)
C3 C4 C5 N1 -0.9(5)
C3 C4 C5 C6 -179.0(3)
C4 C5 C6 N2 177.1(3)
C4 C5 C6 C7 -3.5(5)
C5 N1 C1 C2 0.8(5)
C5 C6 C7 C8 -179.6(3)
C6 N2 C10 C9 0.6(5)
C6 C7 C8 C9 0.5(5)
C7 C8 C9 F2 179.5(3)
C7 C8 C9 C10 -0.2(5)
C8 C9 C10 N2 -0.3(5)
C10 N2 C6 C5 179.1(3)
C10 N2 C6 C7 -0.4(5)
C11 C12 C13 C14 0.1(5)
C12 C11 C16 C15 -1.6(5)
C12 C13 C14 C15 -1.5(5)
C13 C14 C15 C16 1.4(5)
C14 C15 C16 C11 0.2(5)
C16 C11 C12 O1 -179.1(3)
C16 C11 C12 C13 1.5(5)
C17 O1 C12 C11 -161.4(3)
C17 O1 C12 C13 18.0(5)
O2 S1 N3 S2 165.6(2)
O2 S1 C18 F3 -59.7(3)
O2 S1 C18 F4 59.5(3)
O2 S1 C18 F5 -178.7(2)
O3 S1 N3 S2 29.8(3)
O3 S1 C18 F3 64.9(3)
O3 S1 C18 F4 -176.0(2)
O3 S1 C18 F5 -54.1(3)
N3 S1 C18 F3 -172.5(2)
N3 S1 C18 F4 -53.3(3)
N3 S1 C18 F5 68.6(3)
N3 S2 C19 F6 61.4(3)
N3 S2 C19 F7 -60.5(3)
N3 S2 C19 F8 -179.4(2)
O4 S2 N3 S1 22.6(3)
O4 S2 C19 F6 -61.0(3)
O4 S2 C19 F7 177.1(3)
O4 S2 C19 F8 58.2(3)
O5 S2 N3 S1 159.1(2)
O5 S2 C19 F6 174.5(3)
O5 S2 C19 F7 52.6(3)
O5 S2 C19 F8 -66.3(3)
C18 S1 N3 S2 -84.5(2)
C19 S2 N3 S1 -91.5(2)
